data_1501934
loop_
_publ_author_name
'Li, Shaoyu'
'Wu, Jie'

_publ_section_title
;
 Synthesis of H-pyrazolo[5,1-a]isoquinolines via copper(II)-catalyzed
 oxidation of an aliphatic C-H bond of tertiary amine in air.
;
_journal_issue 4
_journal_name_full 'Organic letters'
_journal_page_first 712
_journal_page_last 715
_journal_paper_doi 10.1021/ol102939r
_journal_volume 13
_journal_year 2011
_chemical_formula_sum 'C17 H12 N2'
_chemical_formula_weight 244.29
_chemical_name_systematic
; 
 ? 
;
_space_group_IT_number 14
_symmetry_cell_setting monoclinic
_symmetry_space_group_name_Hall '-P 2ybc'
_symmetry_space_group_name_H-M 'P 1 21/c 1'
_atom_sites_solution_hydrogens geom
_atom_sites_solution_primary direct
_atom_sites_solution_secondary difmap
_audit_creation_method SHELXL-97
_cell_angle_alpha 90.00
_cell_angle_beta 99.191(5)
_cell_angle_gamma 90.00
_cell_formula_units_Z 4
_cell_length_a 8.036(3)
_cell_length_b 12.408(4)
_cell_length_c 12.444(4)
_cell_measurement_reflns_used 849
_cell_measurement_temperature 293(2)
_cell_measurement_theta_max 25.750
_cell_measurement_theta_min 2.332
_cell_volume 1224.9(7)
_computing_cell_refinement 'Bruker SMART'
_computing_data_collection 'Bruker SMART'
_computing_data_reduction 'Bruker SHELXTL'
_computing_molecular_graphics 'Bruker SHELXTL'
_computing_publication_material 'Bruker SHELXTL'
_computing_structure_refinement 'SHELXL-97 (Sheldrick, 1997)'
_computing_structure_solution 'SHELXS-97 (Sheldrick, 1990)'
_diffrn_ambient_temperature 293(2)
_diffrn_measured_fraction_theta_full 0.996
_diffrn_measured_fraction_theta_max 0.996
_diffrn_measurement_device_type 'CCD area detector'
_diffrn_measurement_method 'phi and omega scans'
_diffrn_radiation_monochromator graphite
_diffrn_radiation_source 'fine-focus sealed tube'
_diffrn_radiation_type MoK\a
_diffrn_radiation_wavelength 0.71073
_diffrn_reflns_av_R_equivalents 0.0436
_diffrn_reflns_av_sigmaI/netI 0.0404
_diffrn_reflns_limit_h_max 9
_diffrn_reflns_limit_h_min -9
_diffrn_reflns_limit_k_max 14
_diffrn_reflns_limit_k_min -15
_diffrn_reflns_limit_l_max 8
_diffrn_reflns_limit_l_min -15
_diffrn_reflns_number 5412
_diffrn_reflns_theta_full 26.00
_diffrn_reflns_theta_max 26.00
_diffrn_reflns_theta_min 2.33
_diffrn_standards_decay_% 2.87
_exptl_absorpt_coefficient_mu 0.079
_exptl_absorpt_correction_T_max 0.9906
_exptl_absorpt_correction_T_min 0.9844
_exptl_absorpt_correction_type multi-scan
_exptl_absorpt_process_details sadabs
_exptl_crystal_colour colorless
_exptl_crystal_density_diffrn 1.325
_exptl_crystal_density_method 'not measured'
_exptl_crystal_description prism
_exptl_crystal_F_000 512
_exptl_crystal_size_max 0.20
_exptl_crystal_size_mid 0.15
_exptl_crystal_size_min 0.12
_refine_diff_density_max 0.149
_refine_diff_density_min -0.170
_refine_diff_density_rms 0.036
_refine_ls_extinction_coef 0.033(4)
_refine_ls_extinction_expression Fc^*^=kFc[1+0.001xFc^2^\l^3^/sin(2\q)]^-1/4^
_refine_ls_extinction_method SHELXL
_refine_ls_goodness_of_fit_ref 1.049
_refine_ls_hydrogen_treatment constr
_refine_ls_matrix_type full
_refine_ls_number_parameters 173
_refine_ls_number_reflns 2395
_refine_ls_number_restraints 0
_refine_ls_restrained_S_all 1.049
_refine_ls_R_factor_all 0.0563
_refine_ls_R_factor_gt 0.0426
_refine_ls_shift/su_max 0.001
_refine_ls_shift/su_mean 0.000
_refine_ls_structure_factor_coef Fsqd
_refine_ls_weighting_details 'calc w=1/[\s^2^(Fo^2^)+(0.0707P)^2^+0.0000P] where P=(Fo^2^+2Fc^2^)/3'
_refine_ls_weighting_scheme calc
_refine_ls_wR_factor_gt 0.1147
_refine_ls_wR_factor_ref 0.1234
_reflns_number_gt 1780
_reflns_number_total 2395
_reflns_threshold_expression >2sigma(I)
_cod_data_source_file ol102939r_si_001.cif
_cod_data_source_block a01002a
_cod_depositor_comments
;
The following automatic conversions were performed:

'_symmetry_cell_setting' value 'Monoclinic' changed to 'monoclinic'
according to /home/saulius/struct/CIF-dictionaries/cif_core.dic
dictionary named 'cif_core.dic' version 2.4.1 from 2010-06-29.

Automatic conversion script
Id: cif_fix_values 1715 2011-07-08 13:25:40Z adriana 
;
_cod_original_cell_volume 1224.9(8)
_cod_original_sg_symbol_H-M P2(1)/c
_cod_database_code 1501934

loop_
_symmetry_equiv_pos_as_xyz
'x, y, z'
'-x, y+1/2, -z+1/2'
'-x, -y, -z'
'x, -y-1/2, z-1/2'

loop_
_atom_site_label
_atom_site_type_symbol
_atom_site_fract_x
_atom_site_fract_y
_atom_site_fract_z
_atom_site_U_iso_or_equiv
_atom_site_adp_type
_atom_site_occupancy
_atom_site_symmetry_multiplicity
_atom_site_calc_flag
_atom_site_refinement_flags
N1 N 0.65867(13) 0.43282(8) 0.18705(8) 0.0417(3) Uani 1 1 d .
N2 N 0.60717(16) 0.38571(9) 0.27445(9) 0.0535(3) Uani 1 1 d .
C1 C 0.74361(16) 0.37887(10) 0.11326(10) 0.0411(3) Uani 1 1 d .
C2 C 0.77577(17) 0.43533(10) 0.02684(11) 0.0446(4) Uani 1 1 d .
H2 H 0.8275 0.4000 -0.0249 0.054 Uiso 1 1 calc R
C3 C 0.73474(16) 0.54712(10) 0.00995(10) 0.0423(3) Uani 1 1 d .
C4 C 0.77922(19) 0.60613(12) -0.07702(12) 0.0519(4) Uani 1 1 d .
H4 H 0.8300 0.5714 -0.1296 0.062 Uiso 1 1 calc R
C5 C 0.7486(2) 0.71440(12) -0.08539(13) 0.0601(4) Uani 1 1 d .
H5 H 0.7786 0.7530 -0.1435 0.072 Uiso 1 1 calc R
C6 C 0.6731(2) 0.76679(12) -0.00760(13) 0.0614(4) Uani 1 1 d .
H6 H 0.6546 0.8407 -0.0133 0.074 Uiso 1 1 calc R
C7 C 0.6253(2) 0.71158(11) 0.07753(12) 0.0538(4) Uani 1 1 d .
H7 H 0.5731 0.7475 0.1287 0.065 Uiso 1 1 calc R
C8 C 0.65536(15) 0.60053(10) 0.08729(10) 0.0419(3) Uani 1 1 d .
C9 C 0.61073(16) 0.53953(10) 0.17578(10) 0.0421(3) Uani 1 1 d .
C10 C 0.52504(19) 0.56043(12) 0.26016(12) 0.0531(4) Uani 1 1 d .
H10 H 0.4760 0.6252 0.2759 0.064 Uiso 1 1 calc R
C11 C 0.5270(2) 0.46486(12) 0.31672(13) 0.0584(4) Uani 1 1 d .
H11 H 0.4770 0.4566 0.3786 0.070 Uiso 1 1 calc R
C12 C 0.80006(17) 0.26664(10) 0.13495(11) 0.0436(3) Uani 1 1 d .
C13 C 0.88049(18) 0.23330(11) 0.23692(12) 0.0511(4) Uani 1 1 d .
H13 H 0.8900 0.2803 0.2958 0.061 Uiso 1 1 calc R
C14 C 0.94594(19) 0.13082(13) 0.25077(14) 0.0616(4) Uani 1 1 d .
H14 H 1.0006 0.1094 0.3190 0.074 Uiso 1 1 calc R
C15 C 0.9317(2) 0.05999(13) 0.16546(15) 0.0685(5) Uani 1 1 d .
H15 H 0.9759 -0.0092 0.1757 0.082 Uiso 1 1 calc R
C16 C 0.8518(2) 0.09179(12) 0.06460(15) 0.0640(4) Uani 1 1 d .
H16 H 0.8417 0.0439 0.0064 0.077 Uiso 1 1 calc R
C17 C 0.78669(18) 0.19402(11) 0.04919(12) 0.0518(4) Uani 1 1 d .
H17 H 0.7330 0.2148 -0.0195 0.062 Uiso 1 1 calc R

loop_
_atom_site_aniso_label
_atom_site_aniso_U_11
_atom_site_aniso_U_22
_atom_site_aniso_U_33
_atom_site_aniso_U_23
_atom_site_aniso_U_13
_atom_site_aniso_U_12
N1 0.0433(6) 0.0421(6) 0.0406(6) 0.0019(5) 0.0095(5) 0.0011(5)
N2 0.0625(8) 0.0537(7) 0.0482(7) 0.0053(6) 0.0203(6) 0.0017(6)
C1 0.0383(7) 0.0426(7) 0.0420(7) -0.0016(6) 0.0055(6) 0.0013(5)
C2 0.0442(8) 0.0468(8) 0.0436(8) -0.0011(6) 0.0094(6) 0.0051(6)
C3 0.0368(7) 0.0447(8) 0.0445(8) 0.0015(6) 0.0036(6) -0.0002(6)
C4 0.0497(8) 0.0568(9) 0.0508(8) 0.0063(7) 0.0128(6) 0.0043(7)
C5 0.0616(10) 0.0562(9) 0.0648(10) 0.0180(8) 0.0167(8) 0.0031(7)
C6 0.0702(11) 0.0433(8) 0.0720(11) 0.0103(7) 0.0151(8) 0.0064(7)
C7 0.0559(9) 0.0456(8) 0.0606(9) 0.0017(7) 0.0118(7) 0.0084(7)
C8 0.0354(7) 0.0434(7) 0.0457(8) -0.0001(6) 0.0026(6) 0.0001(6)
C9 0.0398(7) 0.0413(7) 0.0445(8) -0.0030(6) 0.0053(6) 0.0004(6)
C10 0.0558(9) 0.0526(8) 0.0528(9) -0.0066(7) 0.0147(7) 0.0038(7)
C11 0.0676(10) 0.0624(10) 0.0502(9) -0.0013(7) 0.0250(7) 0.0014(8)
C12 0.0398(8) 0.0439(7) 0.0483(8) 0.0040(6) 0.0109(6) 0.0026(6)
C13 0.0451(8) 0.0577(9) 0.0509(8) 0.0083(7) 0.0091(6) 0.0012(7)
C14 0.0476(9) 0.0695(10) 0.0684(11) 0.0269(8) 0.0107(7) 0.0097(7)
C15 0.0647(11) 0.0521(9) 0.0921(14) 0.0155(9) 0.0230(9) 0.0185(8)
C16 0.0666(11) 0.0491(9) 0.0785(12) -0.0037(8) 0.0181(9) 0.0112(8)
C17 0.0518(9) 0.0475(8) 0.0558(9) 0.0006(7) 0.0082(7) 0.0068(7)

loop_
_atom_type_symbol
_atom_type_description
_atom_type_scat_dispersion_real
_atom_type_scat_dispersion_imag
_atom_type_scat_source
C C 0.0033 0.0016 'International Tables Vol C Tables 4.2.6.8 and 6.1.1.4'
H H 0.0000 0.0000 'International Tables Vol C Tables 4.2.6.8 and 6.1.1.4'
N N 0.0061 0.0033 'International Tables Vol C Tables 4.2.6.8 and 6.1.1.4'

loop_
_geom_angle_atom_site_label_1
_geom_angle_atom_site_label_2
_geom_angle_atom_site_label_3
_geom_angle
N2 N1 C9 112.27(10)
N2 N1 C1 124.30(11)
C9 N1 C1 123.37(11)
C11 N2 N1 103.20(11)
C2 C1 N1 116.91(12)
C2 C1 C12 123.08(11)
N1 C1 C12 119.95(11)
C1 C2 C3 123.58(11)
C4 C3 C8 118.92(13)
C4 C3 C2 122.58(12)
C8 C3 C2 118.40(11)
C5 C4 C3 120.53(13)
C4 C5 C6 120.14(14)
C7 C6 C5 121.03(14)
C6 C7 C8 119.61(13)
C7 C8 C3 119.75(12)
C7 C8 C9 121.80(12)
C3 C8 C9 118.44(12)
C10 C9 N1 105.68(12)
C10 C9 C8 135.21(13)
N1 C9 C8 119.10(11)
C9 C10 C11 105.22(13)
N2 C11 C10 113.63(13)
C17 C12 C13 118.41(13)
C17 C12 C1 119.22(12)
C13 C12 C1 122.11(12)
C14 C13 C12 120.09(15)
C15 C14 C13 120.87(15)
C14 C15 C16 119.55(15)
C15 C16 C17 120.33(16)
C16 C17 C12 120.74(14)

loop_
_geom_bond_atom_site_label_1
_geom_bond_atom_site_label_2
_geom_bond_distance
N1 N2 1.3563(14)
N1 C9 1.3798(17)
N1 C1 1.3991(16)
N2 C11 1.3282(18)
C1 C2 1.3427(18)
C1 C12 1.4760(18)
C2 C3 1.4333(18)
C3 C4 1.3996(18)
C3 C8 1.4031(18)
C4 C5 1.367(2)
C5 C6 1.384(2)
C6 C7 1.367(2)
C7 C8 1.4008(19)
C8 C9 1.4284(18)
C9 C10 1.3693(19)
C10 C11 1.378(2)
C12 C17 1.3877(19)
C12 C13 1.392(2)
C13 C14 1.376(2)
C14 C15 1.369(2)
C15 C16 1.373(2)
C16 C17 1.3739(19)
